data_4100022
loop_
_publ_author_name
'Liao, Yi'
'Robinson, Bruce'
'Kaminsky, Werner'
'Benedict, Jason'

_publ_section_title
;
Systematic study of the structure-property relationship of
a series of ferrocenyl nonlinear optical chromophores
;
_journal_name_full 'Journal of the American Chemical Society'
_journal_paper_doi 10.1021/ja0449123
_journal_year 2005
_chemical_formula_moiety 'C34 H22 Cl2 F3 Fe N3 O S'
_chemical_formula_sum 'C34 H22 Cl2 F3 Fe N3 O S'
_chemical_formula_weight 704.36
_space_group_IT_number 15
_symmetry_cell_setting monoclinic
_symmetry_space_group_name_Hall '-C 2yc'
_symmetry_space_group_name_H-M 'C 1 2/c 1'
_cell_angle_alpha 90.00
_cell_angle_beta 131.960(3)
_cell_angle_gamma 90.00
_cell_formula_units_Z 8
_cell_length_a 28.0410(11)
_cell_length_b 15.2940(9)
_cell_length_c 19.3220(9)
_cell_measurement_temperature 130(2)
_cell_volume 6161.9(5)
_cod_original_sg_symbol_H-M 'C 2/c'
_cod_database_code 4100022

loop_
_symmetry_equiv_pos_as_xyz
'x, y, z'
'-x, y, -z+1/2'
'x+1/2, y+1/2, z'
'-x+1/2, y+1/2, -z+1/2'
'-x, -y, -z'
'x, -y, z-1/2'
'-x+1/2, -y+1/2, -z'
'x+1/2, -y+1/2, z-1/2'

loop_
_atom_site_label
_atom_site_type_symbol
_atom_site_fract_x
_atom_site_fract_y
_atom_site_fract_z
_atom_site_U_iso_or_equiv
_atom_site_adp_type
_atom_site_occupancy
_atom_site_symmetry_multiplicity
_atom_site_calc_flag
_atom_site_refinement_flags
_atom_site_disorder_assembly
_atom_site_disorder_group
Fe1 Fe 0.13256(4) 0.29771(5) 0.74550(5) 0.0329(3) Uani 1 1 d . . .
Cl1 Cl 0.2715(2) 0.3813(2) 0.3496(2) 0.1675(15) Uani 1 1 d . . .
Cl2 Cl 0.25979(13) 0.2219(2) 0.41570(19) 0.1328(10) Uani 1 1 d . . .
S1 S 0.07648(6) 0.30006(8) 0.38408(8) 0.0321(3) Uani 1 1 d . . .
F1 F -0.02174(14) 0.10698(19) 0.03850(18) 0.0429(8) Uani 1 1 d . . .
F2 F 0.02429(14) -0.01564(18) 0.1073(2) 0.0417(8) Uani 1 1 d . . .
F3 F 0.01347(14) 0.08306(19) 0.17595(19) 0.0398(8) Uani 1 1 d . . .
O1 O 0.09307(18) 0.0990(2) 0.0904(2) 0.0385(9) Uani 1 1 d . . .
N1 N 0.1052(2) 0.4111(3) 0.0999(3) 0.0450(12) Uani 1 1 d . . .
N2 N 0.1203(2) 0.3233(3) -0.0530(3) 0.0428(12) Uani 1 1 d . . .
N3 N 0.1089(3) 0.0353(4) -0.0644(4) 0.0738(18) Uani 1 1 d . . .
C1 C 0.0583(3) 0.2961(4) 0.6046(3) 0.0392(14) Uani 1 1 d . . .
C2 C 0.0631(3) 0.2158(4) 0.6455(3) 0.0458(15) Uani 1 1 d . . .
H2 H 0.0703 0.1599 0.6324 0.055 Uiso 1 1 calc R . .
C3 C 0.0553(3) 0.2337(5) 0.7092(4) 0.0543(18) Uani 1 1 d . . .
H3 H 0.0551 0.1915 0.7451 0.065 Uiso 1 1 calc R . .
C4 C 0.0479(3) 0.3237(4) 0.7104(4) 0.0441(15) Uani 1 1 d . . .
H4 H 0.0426 0.3532 0.7481 0.053 Uiso 1 1 calc R . .
C5 C 0.0496(3) 0.3636(4) 0.6464(3) 0.0384(14) Uani 1 1 d . . .
H5 H 0.0458 0.4244 0.6334 0.046 Uiso 1 1 calc R . .
C6 C 0.2162(3) 0.3112(5) 0.7720(4) 0.0524(17) Uani 1 1 d . . .
H6 H 0.2201 0.3139 0.7268 0.063 Uiso 1 1 calc R . .
C7 C 0.2182(3) 0.2344(5) 0.8144(4) 0.0605(19) Uani 1 1 d . . .
H7 H 0.2235 0.1765 0.8028 0.073 Uiso 1 1 calc R . .
C8 C 0.2110(3) 0.2593(5) 0.8774(4) 0.0583(18) Uani 1 1 d . . .
H8 H 0.2110 0.2209 0.9161 0.070 Uiso 1 1 calc R . .
C9 C 0.2037(3) 0.3519(5) 0.8728(4) 0.0500(17) Uani 1 1 d . . .
H9 H 0.1974 0.3866 0.9070 0.060 Uiso 1 1 calc R . .
C10 C 0.2075(3) 0.3821(4) 0.8075(4) 0.0463(15) Uani 1 1 d . . .
H10 H 0.2046 0.4414 0.7906 0.056 Uiso 1 1 calc R . .
C11 C 0.0664(2) 0.3068(4) 0.5378(3) 0.0353(13) Uani 1 1 d . . .
H11 H 0.0750 0.2553 0.5203 0.042 Uiso 1 1 calc R . .
C12 C 0.0628(2) 0.3815(4) 0.4988(3) 0.0337(13) Uani 1 1 d . . .
H12 H 0.0542 0.4335 0.5158 0.040 Uiso 1 1 calc R . .
C13 C 0.0711(2) 0.3895(3) 0.4330(3) 0.0306(12) Uani 1 1 d . . .
C14 C 0.0758(3) 0.4666(3) 0.4000(3) 0.0370(13) Uani 1 1 d . . .
H14 H 0.0734 0.5231 0.4180 0.044 Uiso 1 1 calc R . .
C15 C 0.0843(3) 0.4526(3) 0.3383(3) 0.0363(13) Uani 1 1 d . . .
H15 H 0.0886 0.4989 0.3101 0.044 Uiso 1 1 calc R . .
C16 C 0.0859(2) 0.3653(3) 0.3209(3) 0.0317(12) Uani 1 1 d . . .
C17 C 0.0914(3) 0.3312(3) 0.2571(3) 0.0328(12) Uani 1 1 d . . .
H17 H 0.0951 0.3717 0.2237 0.039 Uiso 1 1 calc R . .
C18 C 0.0915(2) 0.2448(4) 0.2418(3) 0.0343(13) Uani 1 1 d . . .
H18 H 0.0903 0.2053 0.2786 0.041 Uiso 1 1 calc R . .
C19 C 0.0932(2) 0.2074(3) 0.1766(3) 0.0289(11) Uani 1 1 d . . .
C20 C 0.0989(2) 0.2460(3) 0.1173(3) 0.0324(12) Uani 1 1 d . . .
C21 C 0.1003(3) 0.1777(3) 0.0671(3) 0.0357(13) Uani 1 1 d . . .
C22 C 0.0918(3) 0.1091(3) 0.1644(3) 0.0322(12) Uani 1 1 d . . .
C23 C 0.0269(3) 0.0707(3) 0.1213(3) 0.0336(13) Uani 1 1 d . . .
C24 C 0.1480(3) 0.0624(3) 0.2495(4) 0.0366(13) Uani 1 1 d . . .
C25 C 0.2034(3) 0.0496(4) 0.2628(4) 0.0532(16) Uani 1 1 d . . .
H25 H 0.2033 0.0668 0.2154 0.064 Uiso 1 1 calc R . .
C26 C 0.2565(3) 0.0133(4) 0.3419(4) 0.0575(17) Uani 1 1 d . . .
H26 H 0.2937 0.0081 0.3499 0.069 Uiso 1 1 calc R . .
C27 C 0.2590(3) -0.0164(4) 0.4109(4) 0.0500(16) Uani 1 1 d . . .
H27 H 0.2967 -0.0430 0.4653 0.060 Uiso 1 1 calc R . .
C28 C 0.2056(3) -0.0069(4) 0.3995(4) 0.0495(16) Uani 1 1 d . . .
H28 H 0.2061 -0.0271 0.4465 0.059 Uiso 1 1 calc R . .
C29 C 0.1500(3) 0.0325(4) 0.3193(4) 0.0421(14) Uani 1 1 d . . .
H29 H 0.1134 0.0388 0.3126 0.051 Uiso 1 1 calc R . .
C30 C 0.1034(3) 0.3356(4) 0.1071(3) 0.0341(13) Uani 1 1 d . . .
C31 C 0.1077(3) 0.1802(4) 0.0048(4) 0.0384(14) Uani 1 1 d . . .
C32 C 0.1139(3) 0.2596(4) -0.0268(4) 0.0398(14) Uani 1 1 d . . .
C33 C 0.1082(3) 0.0994(5) -0.0332(4) 0.0529(17) Uani 1 1 d . . .
C34 C 0.2723(5) 0.3360(8) 0.4361(8) 0.152(5) Uani 1 1 d . . .
H34A H 0.3139 0.3477 0.4993 0.182 Uiso 1 1 calc R . .
H34B H 0.2378 0.3625 0.4310 0.182 Uiso 1 1 calc R . .
